data_4504156
loop_
_publ_author_name
'Barreiro, Elena'
'Casas, Jos\'e S.'
'Couce, Mar\'ia D.'
'S\'anchez, Agust\'in'
'Sordo, Jos\'e'
'Varela, Jos\'e M.'
'V\'azquez-L\'opez, Ezequiel M.'

_publ_section_title
;
 The Influence of 5-Substituents on the Supramolecular Structures of
 Rhodanine Derivatives
;
_journal_issue 10
_journal_name_full 'Crystal Growth &amp; Design'
_journal_page_first 1964
_journal_paper_doi 10.1021/cg060859d
_journal_volume 7
_journal_year 2007
_chemical_formula_sum 'C9 H11 N O S2'
_chemical_formula_weight 213.31
_chemical_name_systematic
;
 ?
;
_space_group_IT_number 15
_symmetry_cell_setting monoclinic
_symmetry_space_group_name_Hall '-C 2yc'
_symmetry_space_group_name_H-M 'C 1 2/c 1'
_atom_sites_solution_hydrogens geom
_atom_sites_solution_primary direct
_atom_sites_solution_secondary difmap
_audit_creation_method SHELXL-97
_cell_angle_alpha 90.00
_cell_angle_beta 92.381(2)
_cell_angle_gamma 90.00
_cell_formula_units_Z 8
_cell_length_a 19.299(2)
_cell_length_b 5.2501(6)
_cell_length_c 19.850(2)
_cell_measurement_temperature 293(2)
_cell_volume 2009.5(4)
_computing_cell_refinement 'Bruker SMART'
_computing_data_collection 'Bruker SMART'
_computing_data_reduction 'Bruker SHELXTL'
_computing_molecular_graphics 'Bruker SHELXTL'
_computing_publication_material 'Bruker SHELXTL'
_computing_structure_refinement 'SHELXL-97 (Sheldrick, 1997)'
_computing_structure_solution 'SHELXS-97 (Sheldrick, 1990)'
_diffrn_ambient_temperature 293(2)
_diffrn_measured_fraction_theta_full 0.961
_diffrn_measured_fraction_theta_max 0.961
_diffrn_measurement_device_type 'CCD area detector'
_diffrn_measurement_method 'phi and omega scans'
_diffrn_radiation_monochromator graphite
_diffrn_radiation_source 'fine-focus sealed tube'
_diffrn_radiation_type MoK\a
_diffrn_radiation_wavelength 0.71073
_diffrn_reflns_av_R_equivalents 0.0346
_diffrn_reflns_av_sigmaI/netI 0.0511
_diffrn_reflns_limit_h_max 25
_diffrn_reflns_limit_h_min -24
_diffrn_reflns_limit_k_max 6
_diffrn_reflns_limit_k_min -6
_diffrn_reflns_limit_l_max 17
_diffrn_reflns_limit_l_min -26
_diffrn_reflns_number 5839
_diffrn_reflns_theta_full 28.04
_diffrn_reflns_theta_max 28.04
_diffrn_reflns_theta_min 2.05
_exptl_absorpt_coefficient_mu 0.488
_exptl_absorpt_correction_T_max 1.000000
_exptl_absorpt_correction_T_min 0.831447
_exptl_absorpt_correction_type multi-scan
_exptl_crystal_colour yellow
_exptl_crystal_density_diffrn 1.410
_exptl_crystal_density_method 'not measured'
_exptl_crystal_description prism
_exptl_crystal_F_000 896
_exptl_crystal_size_max .69
_exptl_crystal_size_mid .16
_exptl_crystal_size_min .15
_refine_diff_density_max 0.173
_refine_diff_density_min -0.262
_refine_diff_density_rms 0.060
_refine_ls_extinction_method none
_refine_ls_goodness_of_fit_ref 0.922
_refine_ls_hydrogen_treatment mixed
_refine_ls_matrix_type full
_refine_ls_number_parameters 122
_refine_ls_number_reflns 2337
_refine_ls_number_restraints 0
_refine_ls_restrained_S_all 0.922
_refine_ls_R_factor_all 0.0763
_refine_ls_R_factor_gt 0.0414
_refine_ls_shift/su_max 0.000
_refine_ls_shift/su_mean 0.000
_refine_ls_structure_factor_coef Fsqd
_refine_ls_weighting_details 'calc w=1/[\s^2^(Fo^2^)+(0.0422P)^2^+0.0000P] where P=(Fo^2^+2Fc^2^)/3'
_refine_ls_weighting_scheme calc
_refine_ls_wR_factor_gt 0.0824
_refine_ls_wR_factor_ref 0.0912
_reflns_number_gt 1523
_reflns_number_total 2337
_reflns_threshold_expression >2sigma(I)
_cod_data_source_file cg060859dsi20070710_043617.cif
_cod_data_source_block 7
_cod_depositor_comments
;
The following automatic conversions were performed:

'_symmetry_cell_setting' value 'Monoclinic' changed to 'monoclinic'
according to /home/saulius/struct/CIF-dictionaries/cif_core.dic
dictionary named 'cif_core.dic' version 2.4.1 from 2010-06-29.

Automatic conversion script
Id: cif_fix_values 1715 2011-07-08 13:25:40Z adriana 
;
_cod_original_cell_volume 2009.6(4)
_cod_original_sg_symbol_H-M C2/c
_cod_database_code 4504156

loop_
_symmetry_equiv_pos_as_xyz
'x, y, z'
'-x, y, -z+1/2'
'x+1/2, y+1/2, z'
'-x+1/2, y+1/2, -z+1/2'
'-x, -y, -z'
'x, -y, z-1/2'
'-x+1/2, -y+1/2, -z'
'x+1/2, -y+1/2, z-1/2'

loop_
_atom_site_label
_atom_site_type_symbol
_atom_site_fract_x
_atom_site_fract_y
_atom_site_fract_z
_atom_site_U_iso_or_equiv
_atom_site_adp_type
_atom_site_occupancy
_atom_site_symmetry_multiplicity
_atom_site_calc_flag
_atom_site_refinement_flags
S1 S 0.07554(3) 0.26399(12) 0.49159(3) 0.05318(19) Uani 1 1 d .
O1 O 0.24833(7) -0.0082(3) 0.56259(7) 0.0502(4) Uani 1 1 d .
C1 C 0.19397(10) 0.0538(4) 0.53317(10) 0.0386(5) Uani 1 1 d .
H1 H 0.1908(11) -0.191(4) 0.4605(10) 0.047(6) Uiso 1 1 d .
S2 S 0.07230(3) -0.09825(14) 0.37610(3) 0.0661(2) Uani 1 1 d .
N1 N 0.16923(8) -0.0666(4) 0.47558(8) 0.0429(4) Uani 1 1 d .
C2 C 0.10857(10) 0.0163(4) 0.44509(10) 0.0427(5) Uani 1 1 d .
C3 C 0.14540(9) 0.2566(4) 0.55231(9) 0.0375(4) Uani 1 1 d .
C4 C 0.14980(9) 0.4107(4) 0.60611(10) 0.0404(5) Uani 1 1 d .
C5 C 0.20853(10) 0.4105(4) 0.65795(10) 0.0476(5) Uani 1 1 d .
H5A H 0.2350 0.5665 0.6542 0.057 Uiso 1 1 calc R
H5B H 0.2392 0.2685 0.6496 0.057 Uiso 1 1 calc R
C6 C 0.18203(11) 0.3892(4) 0.72914(10) 0.0506(5) Uani 1 1 d .
H6A H 0.1622 0.2213 0.7352 0.061 Uiso 1 1 calc R
H6B H 0.2207 0.4082 0.7616 0.061 Uiso 1 1 calc R
C7 C 0.12770(11) 0.5893(4) 0.74266(10) 0.0524(6) Uani 1 1 d .
H7A H 0.1102 0.5633 0.7872 0.063 Uiso 1 1 calc R
H7B H 0.1486 0.7571 0.7416 0.063 Uiso 1 1 calc R
C8 C 0.06855(11) 0.5751(5) 0.69074(11) 0.0553(6) Uani 1 1 d .
H8A H 0.0356 0.7100 0.6990 0.066 Uiso 1 1 calc R
H8B H 0.0448 0.4135 0.6950 0.066 Uiso 1 1 calc R
C9 C 0.09391(11) 0.6009(4) 0.61957(10) 0.0510(5) Uani 1 1 d .
H9A H 0.0553 0.5758 0.5874 0.061 Uiso 1 1 calc R
H9B H 0.1117 0.7717 0.6133 0.061 Uiso 1 1 calc R

loop_
_atom_site_aniso_label
_atom_site_aniso_U_11
_atom_site_aniso_U_22
_atom_site_aniso_U_33
_atom_site_aniso_U_23
_atom_site_aniso_U_13
_atom_site_aniso_U_12
S1 0.0481(3) 0.0606(4) 0.0501(3) -0.0090(3) -0.0076(2) 0.0215(3)
O1 0.0392(8) 0.0524(9) 0.0585(9) -0.0092(7) -0.0036(7) 0.0174(7)
C1 0.0399(11) 0.0335(11) 0.0430(11) 0.0022(9) 0.0072(9) 0.0044(9)
S2 0.0709(4) 0.0750(5) 0.0514(4) -0.0132(3) -0.0100(3) 0.0083(3)
N1 0.0424(10) 0.0414(11) 0.0451(10) -0.0051(8) 0.0054(8) 0.0112(8)
C2 0.0448(11) 0.0427(12) 0.0408(11) 0.0008(9) 0.0032(9) 0.0044(9)
C3 0.0351(10) 0.0386(11) 0.0389(10) 0.0029(9) 0.0035(8) 0.0083(8)
C4 0.0398(10) 0.0398(12) 0.0421(11) 0.0023(10) 0.0059(8) 0.0070(9)
C5 0.0423(11) 0.0476(13) 0.0528(12) -0.0092(10) 0.0011(9) 0.0059(10)
C6 0.0603(13) 0.0440(13) 0.0470(12) 0.0018(10) -0.0030(10) 0.0038(11)
C7 0.0670(14) 0.0479(14) 0.0434(12) -0.0006(10) 0.0132(10) 0.0021(11)
C8 0.0498(12) 0.0555(14) 0.0616(14) -0.0039(11) 0.0155(11) 0.0089(11)
C9 0.0545(12) 0.0510(14) 0.0474(12) -0.0055(11) 0.0012(10) 0.0192(11)

loop_
_atom_type_symbol
_atom_type_description
_atom_type_scat_dispersion_real
_atom_type_scat_dispersion_imag
_atom_type_scat_source
C C 0.0033 0.0016 'International Tables Vol C Tables 4.2.6.8 and 6.1.1.4'
H H 0.0000 0.0000 'International Tables Vol C Tables 4.2.6.8 and 6.1.1.4'
N N 0.0061 0.0033 'International Tables Vol C Tables 4.2.6.8 and 6.1.1.4'
O O 0.0106 0.0060 'International Tables Vol C Tables 4.2.6.8 and 6.1.1.4'
S S 0.1246 0.1234 'International Tables Vol C Tables 4.2.6.8 and 6.1.1.4'

loop_
_geom_angle_atom_site_label_1
_geom_angle_atom_site_label_2
_geom_angle_atom_site_label_3
_geom_angle
C2 S1 C3 93.42(9)
O1 C1 N1 122.43(18)
O1 C1 C3 127.51(18)
N1 C1 C3 110.05(17)
C2 N1 C1 118.94(18)
N1 C2 S2 125.86(16)
N1 C2 S1 109.30(14)
S2 C2 S1 124.84(12)
C4 C3 C1 128.32(17)
C4 C3 S1 123.40(14)
C1 C3 S1 108.27(14)
C3 C4 C5 124.60(17)
C3 C4 C9 121.41(17)
C5 C4 C9 113.99(17)
C4 C5 C6 111.27(16)
C7 C6 C5 111.94(17)
C8 C7 C6 110.75(17)
C7 C8 C9 111.54(17)
C4 C9 C8 111.55(17)

loop_
_geom_bond_atom_site_label_1
_geom_bond_atom_site_label_2
_geom_bond_distance
S1 C2 1.732(2)
S1 C3 1.7713(18)
O1 C1 1.223(2)
C1 N1 1.374(2)
C1 C3 1.479(3)
S2 C2 1.627(2)
N1 C2 1.366(2)
C3 C4 1.340(3)
C4 C5 1.499(3)
C4 C9 1.502(3)
C5 C6 1.527(3)
C6 C7 1.516(3)
C7 C8 1.508(3)
C8 C9 1.520(3)

loop_
_geom_hbond_atom_site_label_D
_geom_hbond_atom_site_label_H
_geom_hbond_atom_site_label_A
_geom_hbond_distance_DH
_geom_hbond_distance_HA
_geom_hbond_distance_DA
_geom_hbond_angle_DHA
_geom_hbond_site_symmetry_A
N1 H1 O1 0.84(2) 2.03(2) 2.862(2) 171.2(19) 7_546
C9 H9A S1 0.97 2.55 3.104(2) 116.1 .

loop_
_cod_related_entry_id
_cod_related_entry_database
_cod_related_entry_code
1 ChemSpider 2121465
